data_7710587
loop_
_publ_author_name
'Yeung, Jason'
'Becker, Matthias'
'Stephan, Douglas W.'

_publ_section_title
;
 Towards macrocyclic frustrated Lewis pairs
;
_journal_name_full 'Dalton Transactions'
_journal_paper_doi 10.1039/D2DT01716D
_journal_year 2022
_chemical_formula_moiety 'C30 H28 B2 N2 O4'
_chemical_formula_sum 'C30 H28 B2 N2 O4'
_chemical_formula_weight 502.216
_space_group_crystal_system triclinic
_space_group_IT_number 2
_space_group_name_Hall '-P 1'
_space_group_name_H-M_alt 'P -1'
_symmetry_Int_Tables_number 2
_audit_creation_date 2021-10-15
_audit_creation_method
;
Olex2 1.3
(compiled 2020.11.12 svn.r5f609507 for OlexSys, GUI svn.r6408)
;
_audit_update_record
;
2021-10-15 deposited with the CCDC.	2022-06-23 downloaded from the CCDC.
;
_cell_angle_alpha 112.635(3)
_cell_angle_beta 99.067(4)
_cell_angle_gamma 108.572(4)
_cell_formula_units_Z 1
_cell_length_a 7.8349(13)
_cell_length_b 9.0678(13)
_cell_length_c 10.3304(16)
_cell_measurement_reflns_used 3708
_cell_measurement_temperature 149.49
_cell_measurement_theta_max 26.98
_cell_measurement_theta_min 2.68
_cell_volume 608.31(17)
_computing_cell_refinement 'SAINT V8.38A (Bruker, 2018)'
_computing_data_reduction 'SAINT V8.38A (Bruker, 2018)'
_computing_molecular_graphics 'Olex2 1.3 (Dolomanov et al., 2009)'
_computing_publication_material 'Olex2 1.3 (Dolomanov et al., 2009)'
_computing_structure_refinement 'olex2.refine 1.3 (Bourhis et al., 2015)'
_diffrn_ambient_temperature 149.49
_diffrn_measured_fraction_theta_full 0.9977
_diffrn_measured_fraction_theta_max 0.9929
_diffrn_measurement_device_type 'Bruker APEX-II CCD'
_diffrn_measurement_method '\f and \w scans'
_diffrn_radiation_type 'Mo K\a'
_diffrn_radiation_wavelength 0.71073
_diffrn_reflns_av_R_equivalents 0.0323
_diffrn_reflns_av_unetI/netI 0.0317
_diffrn_reflns_Laue_measured_fraction_full 0.9977
_diffrn_reflns_Laue_measured_fraction_max 0.9929
_diffrn_reflns_limit_h_max 9
_diffrn_reflns_limit_h_min -10
_diffrn_reflns_limit_k_max 11
_diffrn_reflns_limit_k_min -7
_diffrn_reflns_limit_l_max 12
_diffrn_reflns_limit_l_min -13
_diffrn_reflns_number 11686
_diffrn_reflns_point_group_measured_fraction_full 0.9977
_diffrn_reflns_point_group_measured_fraction_max 0.9929
_diffrn_reflns_theta_full 25.2417
_diffrn_reflns_theta_max 27.12
_diffrn_reflns_theta_min 3.02
_exptl_absorpt_coefficient_mu 0.090
_exptl_absorpt_correction_T_max 0.7455
_exptl_absorpt_correction_T_min 0.7066
_exptl_absorpt_correction_type none
_exptl_absorpt_process_details
;
SADABS-2016/2 (Bruker,2016/2) was used for absorption correction.
wR2(int) was 0.0907 before and 0.0448 after correction.
The Ratio of minimum to maximum transmission is 0.9478.
The \l/2 correction factor is Not present.
;
_exptl_crystal_colour yellow
_exptl_crystal_colour_primary yellow
_exptl_crystal_density_diffrn 1.371
_exptl_crystal_description BLOCK
_exptl_crystal_F_000 264.124
_exptl_crystal_size_max 0.09
_exptl_crystal_size_mid 0.08
_exptl_crystal_size_min 0.08
_refine_diff_density_max 0.2864
_refine_diff_density_min -0.2895
_refine_diff_density_rms 0.0585
_refine_ls_d_res_high 0.7795
_refine_ls_d_res_low 6.7531
_refine_ls_goodness_of_fit_ref 1.0584
_refine_ls_hydrogen_treatment constr
_refine_ls_matrix_type full
_refine_ls_number_constraints 26
_refine_ls_number_parameters 172
_refine_ls_number_reflns 2672
_refine_ls_number_restraints 0
_refine_ls_restrained_S_all 1.0584
_refine_ls_R_factor_all 0.0591
_refine_ls_R_factor_gt 0.0411
_refine_ls_shift/su_max 0.0001
_refine_ls_shift/su_mean 0.0000
_refine_ls_structure_factor_coef Fsqd
_refine_ls_weighting_details 'w=1/[\s^2^(Fo^2^)+(0.0430P)^2^+0.2015P] where P=(Fo^2^+2Fc^2^)/3'
_refine_ls_weighting_scheme calc
_refine_ls_wR_factor_gt 0.0941
_refine_ls_wR_factor_ref 0.1055
_reflns_Friedel_coverage 0.0
_reflns_limit_h_max 9
_reflns_limit_h_min -10
_reflns_limit_k_max 10
_reflns_limit_k_min -11
_reflns_limit_l_max 13
_reflns_limit_l_min 0
_reflns_number_gt 2051
_reflns_number_total 2672
_reflns_threshold_expression I>=2u(I)
_cod_data_source_file d2dt01716d2.cif
_cod_data_source_block FINAL_a
_cod_database_code 7710587
_olex2_refinement_description
;
1. Fixed Uiso
 At 1.2 times of:
  All C(H) groups, All C(H,H) groups
2.a Secondary CH2 refined with riding coordinates:
 C008(H00a,H00b), C00A(H00c,H00d)
2.b Aromatic/amide H refined with riding coordinates:
 C007(H007), C009(H009), C00B(H00e), C00C(H00f), C00D(H00g), C00E(H00h),
 C00F(H00i), C00G(H00j), C00H(H00k), C00I(H00l)
;
_olex2_submission_special_instructions 'No special instructions were received'

loop_
_space_group_symop_id
_space_group_symop_operation_xyz
1 x,y,z
2 -x,-y,-z

loop_
_atom_site_label
_atom_site_type_symbol
_atom_site_fract_x
_atom_site_fract_y
_atom_site_fract_z
_atom_site_U_iso_or_equiv
_atom_site_adp_type
_atom_site_occupancy
_atom_site_refinement_flags_posn
O001 O 0.45227(14) 0.39538(12) 0.09598(10) 0.0218(2) Uani 1.000000 .
O002 O 0.61888(15) 0.56857(12) 0.36029(10) 0.0248(2) Uani 1.000000 .
N003 N 0.75642(16) 0.66116(14) 0.18616(12) 0.0197(3) Uani 1.000000 .
C004 C 0.6462(2) 0.73409(18) 0.44284(15) 0.0218(3) Uani 1.000000 .
C005 C 0.7544(2) 0.37683(17) 0.19861(15) 0.0216(3) Uani 1.000000 .
C006 C 0.7328(2) 0.86635(18) 0.40486(16) 0.0230(3) Uani 1.000000 .
C007 C 0.7894(2) 0.82044(18) 0.27499(16) 0.0234(3) Uani 1.000000 .
H007 H 0.8543(2) 0.91147(18) 0.25317(16) 0.0280(4) Uiso 1.000000 R
C008 C 0.8276(2) 0.62933(19) 0.05824(16) 0.0236(3) Uani 1.000000 .
H00a H 0.9043(2) 0.74369(19) 0.06448(16) 0.0284(4) Uiso 1.000000 R
H00b H 0.9120(2) 0.56902(19) 0.06332(16) 0.0284(4) Uiso 1.000000 R
C009 C 0.6971(2) 0.21049(18) 0.08212(16) 0.0253(3) Uani 1.000000 .
H009 H 0.5806(2) 0.16139(18) 0.00524(16) 0.0303(4) Uiso 1.000000 R
C00A C 0.3302(2) 0.48073(18) 0.08910(15) 0.0221(3) Uani 1.000000 .
H00c H 0.2754(2) 0.49576(18) 0.17095(15) 0.0265(4) Uiso 1.000000 R
H00d H 0.4029(2) 0.59848(18) 0.09966(15) 0.0265(4) Uiso 1.000000 R
C00B C 0.9278(2) 0.44311(19) 0.30832(16) 0.0264(3) Uani 1.000000 .
H00e H 0.9711(2) 0.55624(19) 0.39015(16) 0.0316(4) Uiso 1.000000 R
C00C C 0.9780(2) 0.1840(2) 0.18385(18) 0.0287(4) Uani 1.000000 .
H00f H 1.0538(2) 0.1197(2) 0.17785(18) 0.0344(4) Uiso 1.000000 R
C00D C 0.7701(2) 1.04216(19) 0.49760(18) 0.0314(4) Uani 1.000000 .
H00g H 0.8288(2) 1.13119(19) 0.47175(18) 0.0377(4) Uiso 1.000000 R
C00E C 1.0388(2) 0.3488(2) 0.30154(18) 0.0299(4) Uani 1.000000 .
H00h H 1.1560(2) 0.3978(2) 0.37765(18) 0.0358(4) Uiso 1.000000 R
C00F C 0.5954(2) 0.7791(2) 0.57185(16) 0.0288(4) Uani 1.000000 .
H00i H 0.5349(2) 0.6912(2) 0.59833(16) 0.0346(4) Uiso 1.000000 R
C00G C 0.8054(2) 0.1129(2) 0.07429(17) 0.0299(4) Uani 1.000000 .
H00j H 0.7610(2) -0.0018(2) -0.00574(17) 0.0358(4) Uiso 1.000000 R
C00H C 0.7220(2) 1.0854(2) 0.62527(18) 0.0350(4) Uani 1.000000 .
H00k H 0.7485(2) 1.2042(2) 0.68838(18) 0.0421(5) Uiso 1.000000 R
C00I C 0.6345(2) 0.9542(2) 0.66118(17) 0.0347(4) Uani 1.000000 .
H00l H 0.6004(2) 0.9846(2) 0.74904(17) 0.0417(5) Uiso 1.000000 R
B00J B 0.6358(2) 0.4946(2) 0.20854(17) 0.0206(3) Uani 1.000000 .

loop_
_atom_site_aniso_label
_atom_site_aniso_U_11
_atom_site_aniso_U_22
_atom_site_aniso_U_33
_atom_site_aniso_U_12
_atom_site_aniso_U_13
_atom_site_aniso_U_23
O001 0.0246(5) 0.0205(5) 0.0225(5) 0.0117(4) 0.0079(4) 0.0100(4)
O002 0.0379(6) 0.0212(5) 0.0191(5) 0.0155(5) 0.0120(4) 0.0095(4)
N003 0.0207(6) 0.0197(6) 0.0194(6) 0.0090(5) 0.0056(5) 0.0095(5)
C004 0.0239(7) 0.0231(7) 0.0169(7) 0.0148(6) 0.0017(6) 0.0057(6)
C005 0.0261(7) 0.0205(7) 0.0212(7) 0.0100(6) 0.0098(6) 0.0116(6)
C006 0.0190(7) 0.0208(7) 0.0234(7) 0.0098(6) 0.0017(6) 0.0054(6)
C007 0.0182(7) 0.0194(7) 0.0304(8) 0.0065(6) 0.0045(6) 0.0120(6)
C008 0.0228(7) 0.0263(7) 0.0277(8) 0.0114(6) 0.0128(6) 0.0154(6)
C009 0.0283(8) 0.0240(7) 0.0214(7) 0.0131(6) 0.0053(6) 0.0078(6)
C00A 0.0267(8) 0.0233(7) 0.0225(7) 0.0136(6) 0.0129(6) 0.0121(6)
C00B 0.0315(8) 0.0221(7) 0.0231(7) 0.0104(6) 0.0054(6) 0.0101(6)
C00C 0.0339(9) 0.0322(8) 0.0388(9) 0.0218(7) 0.0195(7) 0.0250(7)
C00D 0.0243(8) 0.0201(7) 0.0364(9) 0.0088(6) 0.0017(7) 0.0038(7)
C00E 0.0256(8) 0.0353(9) 0.0306(8) 0.0120(7) 0.0059(7) 0.0189(7)
C00F 0.0340(9) 0.0366(9) 0.0210(8) 0.0222(7) 0.0072(6) 0.0129(7)
C00G 0.0389(9) 0.0242(8) 0.0288(8) 0.0172(7) 0.0135(7) 0.0102(6)
C00H 0.0300(8) 0.0265(8) 0.0297(9) 0.0166(7) -0.0020(7) -0.0045(7)
C00I 0.0392(9) 0.0470(10) 0.0185(8) 0.0313(8) 0.0051(7) 0.0064(7)
B00J 0.0261(8) 0.0194(7) 0.0186(8) 0.0098(6) 0.0095(7) 0.0097(6)

loop_
_atom_type_symbol
_atom_type_scat_dispersion_real
_atom_type_scat_dispersion_imag
_atom_type_scat_Cromer_Mann_a1
_atom_type_scat_Cromer_Mann_a2
_atom_type_scat_Cromer_Mann_a3
_atom_type_scat_Cromer_Mann_a4
_atom_type_scat_Cromer_Mann_b1
_atom_type_scat_Cromer_Mann_b2
_atom_type_scat_Cromer_Mann_b3
_atom_type_scat_Cromer_Mann_b4
_atom_type_scat_Cromer_Mann_c
_atom_type_scat_source
_atom_type_scat_dispersion_source
H 0.00000 0.00000 0.49300 0.32291 0.14019 0.04081 10.51090 26.12570 3.14236 57.79970 0.0030380000826 'International Tables Volume C Table 6.1.1.4 (pp. 500-502)' 'Henke, Gullikson and Davis, At. Data and Nucl. Data Tables, 1993, 54, 2'
C 0.00347 0.00161 2.31000 1.02000 1.58860 0.86500 20.84390 10.20750 0.56870 51.65120 0.215599998832 'International Tables Volume C Table 6.1.1.4 (pp. 500-502)' 'Henke, Gullikson and Davis, At. Data and Nucl. Data Tables, 1993, 54, 2'
B 0.00141 0.00067 2.05450 1.33260 1.09790 0.70680 23.21850 1.02100 60.34980 0.14030 -0.193200007081 'International Tables Volume C Table 6.1.1.4 (pp. 500-502)' 'Henke, Gullikson and Davis, At. Data and Nucl. Data Tables, 1993, 54, 2'
O 0.01158 0.00611 3.04850 2.28680 1.54630 0.86700 13.27710 5.70110 0.32390 32.90890 0.250800013542 'International Tables Volume C Table 6.1.1.4 (pp. 500-502)' 'Henke, Gullikson and Davis, At. Data and Nucl. Data Tables, 1993, 54, 2'
N 0.00653 0.00323 12.21260 3.13220 2.01250 1.16630 0.00570 9.89330 28.99750 0.58260 -11.5290002823 'International Tables Volume C Table 6.1.1.4 (pp. 500-502)' 'Henke, Gullikson and Davis, At. Data and Nucl. Data Tables, 1993, 54, 2'

loop_
_geom_angle_atom_site_label_1
_geom_angle_atom_site_label_2
_geom_angle_atom_site_label_3
_geom_angle
_geom_angle_site_symmetry_1
_geom_angle_site_symmetry_3
_geom_angle_publ_flag
B00J O001 C00A 118.44(10) . . ?
B00J O002 C004 125.98(11) . . ?
C008 N003 C007 118.49(12) . . ?
B00J N003 C007 122.28(12) . . ?
B00J N003 C008 119.22(10) . . ?
C006 C004 O002 120.76(13) . . ?
C00F C004 O002 119.95(13) . . ?
C00F C004 C006 119.24(13) . . ?
C00B C005 C009 116.49(13) . . ?
B00J C005 C009 123.28(13) . . ?
B00J C005 C00B 120.19(12) . . ?
C007 C006 C004 119.01(12) . . ?
C00D C006 C004 120.04(14) . . ?
C00D C006 C007 120.89(14) . . ?
C006 C007 N003 123.00(13) . . ?
H007 C007 N003 118.50(8) . . ?
H007 C007 C006 118.50(8) . . ?
H00a C008 N003 108.98(7) . . ?
H00b C008 N003 108.98(7) . . ?
H00b C008 H00a 107.8 . . ?
C00A C008 N003 113.00(11) 2_665 . ?
C00A C008 H00a 108.98(7) 2_665 . ?
C00A C008 H00b 108.98(7) 2_665 . ?
H009 C009 C005 118.94(8) . . ?
C00G C009 C005 122.11(14) . . ?
C00G C009 H009 118.94(9) . . ?
C008 C00A O001 109.06(11) 2_665 . ?
H00c C00A O001 109.87(7) . . ?
H00c C00A C008 109.87(7) . 2_665 ?
H00d C00A O001 109.87(7) . . ?
H00d C00A C008 109.87(7) . 2_665 ?
H00d C00A H00c 108.3 . . ?
H00e C00B C005 118.87(8) . . ?
C00E C00B C005 122.25(14) . . ?
C00E C00B H00e 118.87(9) . . ?
C00E C00C H00f 120.18(9) . . ?
C00G C00C H00f 120.18(9) . . ?
C00G C00C C00E 119.65(13) . . ?
H00g C00D C006 119.85(10) . . ?
C00H C00D C006 120.29(15) . . ?
C00H C00D H00g 119.85(9) . . ?
C00C C00E C00B 119.73(14) . . ?
H00h C00E C00B 120.13(9) . . ?
H00h C00E C00C 120.13(9) . . ?
H00i C00F C004 120.38(9) . . ?
C00I C00F C004 119.24(15) . . ?
C00I C00F H00i 120.38(10) . . ?
C00C C00G C009 119.74(14) . . ?
H00j C00G C009 120.13(9) . . ?
H00j C00G C00C 120.13(9) . . ?
H00k C00H C00D 120.29(10) . . ?
C00I C00H C00D 119.41(14) . . ?
C00I C00H H00k 120.29(9) . . ?
C00H C00I C00F 121.76(15) . . ?
H00l C00I C00F 119.12(10) . . ?
H00l C00I C00H 119.12(9) . . ?
O002 B00J O001 111.61(12) . . ?
N003 B00J O001 109.16(11) . . ?
N003 B00J O002 106.75(10) . . ?
C005 B00J O001 111.38(11) . . ?
C005 B00J O002 109.51(11) . . ?
C005 B00J N003 108.27(11) . . ?

loop_
_geom_bond_atom_site_label_1
_geom_bond_atom_site_label_2
_geom_bond_distance
_geom_bond_site_symmetry_2
_geom_bond_publ_flag
O001 C00A 1.4184(16) . ?
O001 B00J 1.4396(18) . ?
O002 C004 1.3336(16) . ?
O002 B00J 1.4958(18) . ?
N003 C007 1.2893(17) . ?
N003 C008 1.4770(18) . ?
N003 B00J 1.6298(19) . ?
C004 C006 1.407(2) . ?
C004 C00F 1.398(2) . ?
C005 C009 1.3879(19) . ?
C005 C00B 1.401(2) . ?
C005 B00J 1.610(2) . ?
C006 C007 1.430(2) . ?
C006 C00D 1.4086(19) . ?
C007 H007 0.9500 . ?
C008 H00a 0.9900 . ?
C008 H00b 0.9900 . ?
C008 C00A 1.514(2) 2_665 ?
C009 H009 0.9500 . ?
C009 C00G 1.398(2) . ?
C00A H00c 0.9900 . ?
C00A H00d 0.9900 . ?
C00B H00e 0.9500 . ?
C00B C00E 1.393(2) . ?
C00C H00f 0.9500 . ?
C00C C00E 1.380(2) . ?
C00C C00G 1.387(2) . ?
C00D H00g 0.9500 . ?
C00D C00H 1.374(2) . ?
C00E H00h 0.9500 . ?
C00F H00i 0.9500 . ?
C00F C00I 1.393(2) . ?
C00G H00j 0.9500 . ?
C00H H00k 0.9500 . ?
C00H C00I 1.387(3) . ?
C00I H00l 0.9500 . ?

loop_
_geom_torsion_atom_site_label_1
_geom_torsion_atom_site_label_2
_geom_torsion_atom_site_label_3
_geom_torsion_atom_site_label_4
_geom_torsion
_geom_torsion_site_symmetry_1
_geom_torsion_site_symmetry_2
_geom_torsion_site_symmetry_3
_geom_torsion_site_symmetry_4
_geom_torsion_publ_flag
O001 C00A C008 N003 -58.11(12) . . 2_665 2_665 ?
O001 B00J O002 C004 -101.44(12) . . . . ?
O001 B00J N003 C007 108.00(12) . . . . ?
O001 B00J N003 C008 -70.72(13) . . . . ?
O001 B00J C005 C009 9.26(15) . . . . ?
O001 B00J C005 C00B -172.94(11) . . . . ?
O002 C004 C006 C007 0.75(15) . . . . ?
O002 C004 C006 C00D -176.52(12) . . . . ?
O002 C004 C00F C00I 176.47(13) . . . . ?
O002 B00J N003 C007 -12.78(14) . . . . ?
O002 B00J N003 C008 168.50(10) . . . . ?
O002 B00J C005 C009 133.20(12) . . . . ?
O002 B00J C005 C00B -49.00(14) . . . . ?
N003 C007 C006 C004 3.53(16) . . . . ?
N003 C007 C006 C00D -179.23(13) . . . . ?
N003 B00J C005 C009 -110.76(12) . . . . ?
N003 B00J C005 C00B 67.04(13) . . . . ?
C004 C006 C00D C00H -0.09(16) . . . . ?
C004 C00F C00I C00H 0.25(17) . . . . ?
C005 C009 C00G C00C -1.45(18) . . . . ?
C005 C00B C00E C00C -0.23(18) . . . . ?
C006 C00D C00H C00I -0.71(17) . . . . ?
C009 C00G C00C C00E 1.65(18) . . . . ?
C00B C00E C00C C00G -0.84(18) . . . . ?
C00D C00H C00I C00F 0.64(17) . . . . ?
